data_4346952
loop_
_publ_author_name
'England, Jason'
'Bill, Eckhard'
'Weyherm\"uller, Thomas'
'Neese, Frank'
'Atanasov, Mihail'
'Wieghardt, Karl'

_publ_section_title
;
 Molecular and Electronic Structures of Homoleptic Six-Coordinate
 Cobalt(I) Complexes of 2,2':6',2&#x2033;-Terpyridine, 2,2'-Bipyridine,
 and 1,10-Phenanthroline. An Experimental and Computational Study.
;
_journal_issue 24
_journal_name_full 'Inorganic chemistry'
_journal_page_first 12002
_journal_page_last 12018
_journal_paper_doi 10.1021/acs.inorgchem.5b02415
_journal_volume 54
_journal_year 2015
_chemical_compound_source 'acetonitrile, diethylether'
_chemical_formula_moiety 'C36 H24 Co N6, B F4, 3.5(C2 H3 N)'
_chemical_formula_sum 'C43 H34.5 B Co F4 N9.5'
_chemical_formula_weight 830.04
_space_group_crystal_system trigonal
_space_group_IT_number 148
_space_group_name_Hall '-R 3'
_space_group_name_H-M_alt 'R -3 :H'
_atom_sites_solution_hydrogens geom
_audit_block_code WGT-JE-096-01
_audit_creation_date 2014-02-26
_audit_creation_method SHELXL-2013
_cell_angle_alpha 90
_cell_angle_beta 90
_cell_angle_gamma 120
_cell_formula_units_Z 6
_cell_length_a 14.2287(11)
_cell_length_b 14.2287(11)
_cell_length_c 34.0196(13)
_cell_measurement_reflns_used 28834
_cell_measurement_temperature 100(2)
_cell_measurement_theta_max 33.0947
_cell_measurement_theta_min 2.8633
_cell_volume 5964.7(7)
_computing_cell_refinement 'REVALCCD V. 1.6, 2008'
_computing_data_collection 'DATCOL (Bruker AXS, 2006)'
_computing_data_reduction 'REVALCCD V. 1.6, 2008'
_computing_structure_refinement 'SHELXL-2013 (Sheldrick, 2013)'
_computing_structure_solution 'SHELXS-2013 (Sheldrick, 2013)'
_diffrn_ambient_temperature 100(2)
_diffrn_detector_area_resol_mean 18.02
_diffrn_measured_fraction_theta_full 0.995
_diffrn_measured_fraction_theta_max 0.998
_diffrn_measurement_device_type 'Bruker AXS Enraf-Nonius KappaCCD'
_diffrn_measurement_method 'CCD \f- and \w-scans'
_diffrn_radiation_monochromator 'Incoatec Helios focusing multilayer optics'
_diffrn_radiation_type MoK\a
_diffrn_radiation_wavelength 0.71073
_diffrn_reflns_av_R_equivalents 0.0240
_diffrn_reflns_av_unetI/netI 0.0169
_diffrn_reflns_Laue_measured_fraction_full 0.995
_diffrn_reflns_Laue_measured_fraction_max 0.998
_diffrn_reflns_limit_h_max 21
_diffrn_reflns_limit_h_min -19
_diffrn_reflns_limit_k_max 18
_diffrn_reflns_limit_k_min -18
_diffrn_reflns_limit_l_max 52
_diffrn_reflns_limit_l_min -52
_diffrn_reflns_number 27336
_diffrn_reflns_point_group_measured_fraction_full 0.995
_diffrn_reflns_point_group_measured_fraction_max 0.998
_diffrn_reflns_theta_full 25.242
_diffrn_reflns_theta_max 33.091
_diffrn_reflns_theta_min 2.863
_diffrn_source '0.2 x 2mm^2^ focus rotating anode'
_exptl_absorpt_coefficient_mu 0.495
_exptl_absorpt_correction_T_max 0.94317
_exptl_absorpt_correction_T_min 0.92935
_exptl_absorpt_correction_type gaussian
_exptl_absorpt_process_details 'SADABS (Bruker AXS, 2012)'
_exptl_crystal_colour black
_exptl_crystal_density_diffrn 1.386
_exptl_crystal_description block
_exptl_crystal_F_000 2562
_exptl_crystal_size_max 0.19
_exptl_crystal_size_mid 0.18
_exptl_crystal_size_min 0.14
_refine_diff_density_max 0.597
_refine_diff_density_min -0.394
_refine_diff_density_rms 0.059
_refine_ls_extinction_method none
_refine_ls_goodness_of_fit_ref 1.083
_refine_ls_hydrogen_treatment constr
_refine_ls_matrix_type full
_refine_ls_number_parameters 183
_refine_ls_number_reflns 5031
_refine_ls_number_restraints 14
_refine_ls_restrained_S_all 1.087
_refine_ls_R_factor_all 0.0406
_refine_ls_R_factor_gt 0.0364
_refine_ls_shift/su_max 0.001
_refine_ls_shift/su_mean 0.000
_refine_ls_structure_factor_coef Fsqd
_refine_ls_weighting_details
;
 w=1/[\s^2^(Fo^2^)+(0.0452P)^2^+8.8774P]
 where P=(Fo^2^+2Fc^2^)/3
;
_refine_ls_weighting_scheme calc
_refine_ls_wR_factor_gt 0.0971
_refine_ls_wR_factor_ref 0.1002
_reflns_Friedel_coverage 0.000
_reflns_number_gt 4611
_reflns_number_total 5031
_reflns_threshold_expression 'I > 2\s(I)'
_cod_data_source_file ic5b02415_si_002.cif
_cod_data_source_block 9
_cod_original_cell_volume 5964.7(9)
_cod_original_formula_sum 'C43 H34.50 B Co F4 N9.50'
_cod_database_code 4346952
_shelx_space_group_comment
;
The symmetry employed for this shelxl refinement is uniquely defined
by the following loop, which should always be used as a source of
symmetry information in preference to the above space-group names.
They are only intended as comments.
;
_shelx_estimated_absorpt_t_min 0.912
_shelx_estimated_absorpt_t_max 0.934
_shelxl_version_number 2013-2

loop_
_space_group_symop_operation_xyz
'x, y, z'
'-y, x-y, z'
'-x+y, -x, z'
'x+2/3, y+1/3, z+1/3'
'-y+2/3, x-y+1/3, z+1/3'
'-x+y+2/3, -x+1/3, z+1/3'
'x+1/3, y+2/3, z+2/3'
'-y+1/3, x-y+2/3, z+2/3'
'-x+y+1/3, -x+2/3, z+2/3'
'-x, -y, -z'
'y, -x+y, -z'
'x-y, x, -z'
'-x+2/3, -y+1/3, -z+1/3'
'y+2/3, -x+y+1/3, -z+1/3'
'x-y+2/3, x+1/3, -z+1/3'
'-x+1/3, -y+2/3, -z+2/3'
'y+1/3, -x+y+2/3, -z+2/3'
'x-y+1/3, x+2/3, -z+2/3'

loop_
_atom_site_label
_atom_site_type_symbol
_atom_site_fract_x
_atom_site_fract_y
_atom_site_fract_z
_atom_site_U_iso_or_equiv
_atom_site_adp_type
_atom_site_occupancy
_atom_site_site_symmetry_order
_atom_site_calc_flag
_atom_site_refinement_flags_posn
_atom_site_refinement_flags_adp
_atom_site_refinement_flags_occupancy
Co Co 0.3333 0.6667 0.37482(2) 0.01324(6) Uani 1 3 d S T P
N1 N 0.41210(7) 0.60021(7) 0.40769(2) 0.01506(14) Uani 1 1 d . . .
C2 C 0.46732(8) 0.63618(9) 0.44146(3) 0.01809(17) Uani 1 1 d . . .
H2 H 0.4683 0.6961 0.4542 0.022 Uiso 1 1 calc R U .
C3 C 0.52366(9) 0.58961(9) 0.45886(3) 0.02155(19) Uani 1 1 d . . .
H3 H 0.5619 0.6181 0.4828 0.026 Uiso 1 1 calc R U .
C4 C 0.52349(9) 0.50221(9) 0.44113(3) 0.0222(2) Uani 1 1 d . . .
H4 H 0.5617 0.4702 0.4526 0.027 Uiso 1 1 calc R U .
C5 C 0.46548(8) 0.46133(8) 0.40563(3) 0.01891(18) Uani 1 1 d . . .
C6 C 0.46048(10) 0.37126(9) 0.38462(4) 0.0243(2) Uani 1 1 d . . .
H6 H 0.4974 0.3363 0.3947 0.029 Uiso 1 1 calc R U .
C7 C 0.40369(10) 0.33539(9) 0.35047(4) 0.0246(2) Uani 1 1 d . . .
H7 H 0.4012 0.2754 0.3372 0.030 Uiso 1 1 calc R U .
C8 C 0.34739(9) 0.38667(8) 0.33413(3) 0.01953(18) Uani 1 1 d . . .
C9 C 0.28679(10) 0.35244(9) 0.29897(3) 0.0233(2) Uani 1 1 d . . .
H9 H 0.2816 0.2927 0.2846 0.028 Uiso 1 1 calc R U .
C10 C 0.23516(9) 0.40657(9) 0.28559(3) 0.0228(2) Uani 1 1 d . . .
H10 H 0.1936 0.3842 0.2621 0.027 Uiso 1 1 calc R U .
C11 C 0.24489(9) 0.49501(9) 0.30714(3) 0.01964(18) Uani 1 1 d . . .
H11 H 0.2093 0.5318 0.2975 0.024 Uiso 1 1 calc R U .
N12 N 0.30179(7) 0.53040(7) 0.34064(2) 0.01584(15) Uani 1 1 d . . .
C13 C 0.35158(8) 0.47572(8) 0.35404(3) 0.01566(16) Uani 1 1 d . . .
C14 C 0.41103(8) 0.51326(8) 0.39020(3) 0.01532(16) Uani 1 1 d . . .
B20 B 0.3333 0.6667 0.54219(7) 0.0221(4) Uani 1 3 d S T P
F21 F 0.3333 0.6667 0.58287(5) 0.0429(4) Uani 1 3 d S T P
F22 F 0.43968(7) 0.71574(8) 0.52887(3) 0.0410(2) Uani 1 1 d . . .
N30 N 0.7877(3) 0.6853(3) 0.52508(6) 0.0912(9) Uani 1 1 d . . .
C31 C 0.80775(18) 0.68788(17) 0.49285(6) 0.0532(5) Uani 1 1 d . . .
C32 C 0.83341(17) 0.68999(17) 0.45142(6) 0.0518(4) Uani 1 1 d . . .
H32A H 0.7846 0.6190 0.4397 0.078 Uiso 1 1 calc R U .
H32B H 0.9087 0.7064 0.4486 0.078 Uiso 1 1 calc R U .
H32C H 0.8243 0.7459 0.4380 0.078 Uiso 1 1 calc R U .
N40 N 1.0000 1.0000 0.4465(3) 0.137(5) Uani 0.5 3 d DS TU P
C41 C 1.0000 1.0000 0.4795(3) 0.131(6) Uani 0.5 3 d DS TU P
C42 C 1.0000 1.0000 0.5215(3) 0.080(3) Uani 0.5 3 d DS TU P
H42A H 1.0750 1.0380 0.5311 0.120 Uiso 0.1667 1 calc R U P
H42B H 0.9630 0.9250 0.5311 0.120 Uiso 0.1667 1 calc R U P
H42C H 0.9620 1.0370 0.5311 0.120 Uiso 0.1667 1 calc R U P

loop_
_atom_site_aniso_label
_atom_site_aniso_U_11
_atom_site_aniso_U_22
_atom_site_aniso_U_33
_atom_site_aniso_U_23
_atom_site_aniso_U_13
_atom_site_aniso_U_12
Co 0.01306(7) 0.01306(7) 0.01360(10) 0.000 0.000 0.00653(4)
N1 0.0146(3) 0.0148(3) 0.0158(3) 0.0001(3) 0.0002(3) 0.0074(3)
C2 0.0185(4) 0.0204(4) 0.0161(4) 0.0003(3) -0.0011(3) 0.0102(4)
C3 0.0216(4) 0.0264(5) 0.0186(4) 0.0029(4) -0.0020(3) 0.0135(4)
C4 0.0216(5) 0.0246(5) 0.0240(5) 0.0063(4) 0.0007(4) 0.0142(4)
C5 0.0180(4) 0.0171(4) 0.0232(5) 0.0046(3) 0.0031(3) 0.0100(3)
C6 0.0256(5) 0.0190(4) 0.0332(6) 0.0040(4) 0.0032(4) 0.0147(4)
C7 0.0275(5) 0.0157(4) 0.0332(6) -0.0001(4) 0.0042(4) 0.0127(4)
C8 0.0195(4) 0.0133(4) 0.0242(5) -0.0008(3) 0.0036(3) 0.0070(3)
C9 0.0249(5) 0.0159(4) 0.0249(5) -0.0051(4) 0.0018(4) 0.0072(4)
C10 0.0235(5) 0.0200(4) 0.0201(4) -0.0055(4) -0.0019(4) 0.0074(4)
C11 0.0197(4) 0.0190(4) 0.0186(4) -0.0031(3) -0.0025(3) 0.0085(4)
N12 0.0156(3) 0.0145(3) 0.0167(3) -0.0008(3) -0.0002(3) 0.0070(3)
C13 0.0145(4) 0.0123(4) 0.0185(4) 0.0003(3) 0.0021(3) 0.0055(3)
C14 0.0141(4) 0.0133(4) 0.0181(4) 0.0021(3) 0.0020(3) 0.0066(3)
B20 0.0211(5) 0.0211(5) 0.0241(9) 0.000 0.000 0.0105(3)
F21 0.0519(6) 0.0519(6) 0.0249(7) 0.000 0.000 0.0259(3)
F22 0.0259(4) 0.0388(5) 0.0540(6) -0.0011(4) 0.0123(4) 0.0129(4)
N30 0.143(2) 0.140(2) 0.0521(11) -0.0319(13) -0.0329(13) 0.117(2)
C31 0.0693(12) 0.0601(11) 0.0520(10) -0.0220(9) -0.0304(9) 0.0487(10)
C32 0.0513(10) 0.0490(10) 0.0495(10) 0.0019(8) -0.0109(8) 0.0208(8)
N40 0.158(7) 0.158(7) 0.096(8) 0.000 0.000 0.079(3)
C41 0.124(7) 0.124(7) 0.144(11) 0.000 0.000 0.062(4)
C42 0.046(3) 0.046(3) 0.148(10) 0.000 0.000 0.0229(13)

loop_
_atom_type_symbol
_atom_type_description
_atom_type_scat_dispersion_real
_atom_type_scat_dispersion_imag
_atom_type_scat_source
C C 0.0033 0.0016 'International Tables Vol C Tables 4.2.6.8 and 6.1.1.4'
H H 0.0000 0.0000 'International Tables Vol C Tables 4.2.6.8 and 6.1.1.4'
B B 0.0013 0.0007 'International Tables Vol C Tables 4.2.6.8 and 6.1.1.4'
N N 0.0061 0.0033 'International Tables Vol C Tables 4.2.6.8 and 6.1.1.4'
F F 0.0171 0.0103 'International Tables Vol C Tables 4.2.6.8 and 6.1.1.4'
Co Co 0.3494 0.9721 'International Tables Vol C Tables 4.2.6.8 and 6.1.1.4'

loop_
_exptl_crystal_face_index_h
_exptl_crystal_face_index_k
_exptl_crystal_face_index_l
_exptl_crystal_face_perp_dist
1.00 -1.00 3.00 0.0700
-1.00 1.00 -3.00 0.0700
0.00 -1.00 -2.00 0.1000
0.00 1.00 2.00 0.0900
1.00 -2.00 1.00 0.0900
-1.00 2.00 -1.00 0.0900
-1.00 0.00 2.00 0.1000
2.00 -1.00 -4.00 0.0600
-1.00 1.00 5.00 0.0900
1.00 1.00 -1.00 0.0800
-1.00 -1.00 -1.00 0.1000

loop_
_geom_angle_atom_site_label_1
_geom_angle_atom_site_label_2
_geom_angle_atom_site_label_3
_geom_angle
_geom_angle_site_symmetry_1
_geom_angle_site_symmetry_3
N12 Co N12 92.48(3) . 3_565
N12 Co N12 92.48(3) . 2_665
N12 Co N12 92.48(3) 3_565 2_665
N12 Co N1 78.28(3) . .
N12 Co N1 167.78(3) 3_565 .
N12 Co N1 95.86(3) 2_665 .
N12 Co N1 167.78(3) . 2_665
N12 Co N1 95.86(3) 3_565 2_665
N12 Co N1 78.28(3) 2_665 2_665
N1 Co N1 94.56(3) . 2_665
N12 Co N1 95.86(3) . 3_565
N12 Co N1 78.28(3) 3_565 3_565
N12 Co N1 167.78(3) 2_665 3_565
N1 Co N1 94.56(3) . 3_565
N1 Co N1 94.56(3) 2_665 3_565
C2 N1 C14 117.26(9) . .
C2 N1 Co 128.59(7) . .
C14 N1 Co 114.00(6) . .
N1 C2 C3 123.11(10) . .
C4 C3 C2 119.82(10) . .
C3 C4 C5 118.80(10) . .
C14 C5 C4 117.54(9) . .
C14 C5 C6 119.08(10) . .
C4 C5 C6 123.37(10) . .
C7 C6 C5 120.95(10) . .
C6 C7 C8 121.12(10) . .
C9 C8 C13 117.45(10) . .
C9 C8 C7 123.49(10) . .
C13 C8 C7 119.07(10) . .
C10 C9 C8 119.38(10) . .
C9 C10 C11 119.15(10) . .
N12 C11 C10 123.45(10) . .
C11 N12 C13 117.20(9) . .
C11 N12 Co 128.68(7) . .
C13 N12 Co 114.03(6) . .
N12 C13 C8 123.37(9) . .
N12 C13 C14 116.79(8) . .
C8 C13 C14 119.84(9) . .
N1 C14 C5 123.47(9) . .
N1 C14 C13 116.60(8) . .
C5 C14 C13 119.93(9) . .
F21 B20 F22 109.05(10) . 2_665
F21 B20 F22 109.05(10) . 3_565
F22 B20 F22 109.88(10) 2_665 3_565
F21 B20 F22 109.06(10) . .
F22 B20 F22 109.88(10) 2_665 .
F22 B20 F22 109.88(10) 3_565 .
N30 C31 C32 179.3(2) . .
N40 C41 C42 180.0 . .

loop_
_geom_bond_atom_site_label_1
_geom_bond_atom_site_label_2
_geom_bond_distance
_geom_bond_site_symmetry_2
Co N12 2.1079(9) .
Co N12 2.1080(9) 3_565
Co N12 2.1079(9) 2_665
Co N1 2.1119(9) .
Co N1 2.1119(9) 2_665
Co N1 2.1119(9) 3_565
N1 C2 1.3405(13) .
N1 C14 1.3661(12) .
C2 C3 1.4013(14) .
C3 C4 1.3810(16) .
C4 C5 1.4135(16) .
C5 C14 1.4122(14) .
C5 C6 1.4376(16) .
C6 C7 1.3604(18) .
C7 C8 1.4381(16) .
C8 C9 1.4112(16) .
C8 C13 1.4113(14) .
C9 C10 1.3806(17) .
C10 C11 1.4022(15) .
C11 N12 1.3417(13) .
N12 C13 1.3661(13) .
C13 C14 1.4362(14) .
B20 F21 1.384(3) .
B20 F22 1.3878(11) 2_665
B20 F22 1.3878(11) 3_565
B20 F22 1.3879(11) .
N30 C31 1.129(3) .
C31 C32 1.453(3) .
N40 C41 1.124(5) .
C41 C42 1.429(5) .
